data_2235148
loop_
_publ_author_name
'Lin, Cui-Hua'
'Liu, Nai-Sheng'

_publ_section_title
;
 2-Amino-4,6-dimethoxypyrimidin-1-ium 2,2-dichloroacetate
;
_journal_coeditor_code LH5473
_journal_issue 6
_journal_name_full 'Acta Crystallographica Section E'
_journal_page_first o1898
_journal_paper_doi 10.1107/S1600536812021496
_journal_volume 68
_journal_year 2012
_chemical_formula_iupac 'C6 H10 N3 O2 +, C2 H Cl2 O2 -'
_chemical_formula_moiety 'C6 H10 N3 O2 +, C2 H Cl2 O2 -'
_chemical_formula_sum 'C8 H11 Cl2 N3 O4'
_chemical_formula_weight 284.10
_chemical_name_systematic
;
2-Amino-4,6-dimethoxypyrimidin-1-ium 2,2-dichloroacetate
;
_space_group_IT_number 2
_symmetry_cell_setting triclinic
_symmetry_space_group_name_Hall '-P 1'
_symmetry_space_group_name_H-M 'P -1'
_atom_sites_solution_hydrogens geom
_atom_sites_solution_primary direct
_atom_sites_solution_secondary difmap
_audit_creation_method SHELXL-97
_cell_angle_alpha 67.4800(10)
_cell_angle_beta 87.320(2)
_cell_angle_gamma 85.970(2)
_cell_formula_units_Z 2
_cell_length_a 6.8502(14)
_cell_length_b 8.6667(17)
_cell_length_c 11.255(2)
_cell_measurement_reflns_used 3794
_cell_measurement_temperature 293(2)
_cell_measurement_theta_max 27.475
_cell_measurement_theta_min 3.535
_cell_volume 615.6(2)
_computing_cell_refinement 'SAINT (Bruker, 1997)'
_computing_data_collection 'SMART (Bruker, 1997)'
_computing_data_reduction 'SAINT (Bruker, 1997)'
_computing_molecular_graphics 'SHELXTL (Sheldrick, 2008) and PLATON (Spek, 2009)'
_computing_publication_material 'SHELXTL (Sheldrick, 2008)'
_computing_structure_refinement 'SHELXL97 (Sheldrick, 2008)'
_computing_structure_solution 'SHELXS97 (Sheldrick, 2008)'
_diffrn_ambient_temperature 293(2)
_diffrn_measured_fraction_theta_full 0.998
_diffrn_measured_fraction_theta_max 0.998
_diffrn_measurement_device_type 'Bruker SMART CCD'
_diffrn_measurement_method '\f and \w scans'
_diffrn_radiation_monochromator graphite
_diffrn_radiation_source 'fine-focus sealed tube'
_diffrn_radiation_type MoK\a
_diffrn_radiation_wavelength 0.71073
_diffrn_reflns_av_R_equivalents 0.0258
_diffrn_reflns_av_sigmaI/netI 0.0330
_diffrn_reflns_limit_h_max 7
_diffrn_reflns_limit_h_min -8
_diffrn_reflns_limit_k_max 10
_diffrn_reflns_limit_k_min -10
_diffrn_reflns_limit_l_max 13
_diffrn_reflns_limit_l_min -13
_diffrn_reflns_number 4710
_diffrn_reflns_theta_full 25.02
_diffrn_reflns_theta_max 25.02
_diffrn_reflns_theta_min 3.53
_exptl_absorpt_coefficient_mu 0.534
_exptl_absorpt_correction_T_max 0.8351
_exptl_absorpt_correction_T_min 0.7951
_exptl_absorpt_correction_type multi-scan
_exptl_absorpt_process_details '(SADABS; Sheldrick, 1996)'
_exptl_crystal_colour colorless
_exptl_crystal_density_diffrn 1.533
_exptl_crystal_density_method 'not measured'
_exptl_crystal_description block
_exptl_crystal_F_000 292
_exptl_crystal_size_max 0.45
_exptl_crystal_size_mid 0.43
_exptl_crystal_size_min 0.35
_refine_diff_density_max 0.448
_refine_diff_density_min -0.394
_refine_ls_extinction_method none
_refine_ls_goodness_of_fit_ref 1.088
_refine_ls_hydrogen_treatment constr
_refine_ls_matrix_type full
_refine_ls_number_parameters 156
_refine_ls_number_reflns 2173
_refine_ls_number_restraints 0
_refine_ls_restrained_S_all 1.088
_refine_ls_R_factor_all 0.0654
_refine_ls_R_factor_gt 0.0542
_refine_ls_shift/su_max 0.000
_refine_ls_shift/su_mean 0.000
_refine_ls_structure_factor_coef Fsqd
_refine_ls_weighting_details 'calc w=1/[\s^2^(Fo^2^)+(0.1265P)^2^+0.3628P] where P=(Fo^2^+2Fc^2^)/3'
_refine_ls_weighting_scheme calc
_refine_ls_wR_factor_gt 0.1747
_refine_ls_wR_factor_ref 0.1996
_reflns_number_gt 1806
_reflns_number_total 2173
_reflns_threshold_expression I>2\s(I)
_cod_data_source_file lh5473.cif
_cod_data_source_block I
_cod_database_code 2235148
_cod_database_fobs_code 2235148

loop_
_symmetry_equiv_pos_as_xyz
'x, y, z'
'-x, -y, -z'

loop_
_atom_site_type_symbol
_atom_site_label
_atom_site_fract_x
_atom_site_fract_y
_atom_site_fract_z
_atom_site_U_iso_or_equiv
_atom_site_adp_type
_atom_site_calc_flag
_atom_site_refinement_flags
_atom_site_occupancy
_atom_site_symmetry_multiplicity
Cl Cl1 0.11057(16) 0.15674(13) 0.03526(9) 0.0641(4) Uani d . 1 1
Cl Cl2 0.44050(14) 0.24515(19) 0.14101(11) 0.0804(5) Uani d . 1 1
N N1 0.5368(4) 0.7901(3) 0.4560(2) 0.0365(6) Uani d . 1 1
N N2 0.3706(3) 0.6207(3) 0.6442(2) 0.0336(6) Uani d . 1 1
H H2 0.2667 0.6043 0.6924 0.040 Uiso calc R 1 1
N N3 0.2252(4) 0.8660(3) 0.5053(3) 0.0450(7) Uani d . 1 1
H H3A 0.2264 0.9542 0.4356 0.054 Uiso calc R 1 1
H H3B 0.1235 0.8474 0.5555 0.054 Uiso calc R 1 1
O O1 0.4900(3) 0.3802(3) 0.7880(2) 0.0487(6) Uani d . 1 1
O O2 0.8446(3) 0.7020(3) 0.4156(2) 0.0530(7) Uani d . 1 1
O O3 0.0938(4) 0.1810(3) 0.3189(2) 0.0511(7) Uani d . 1 1
O O4 -0.0703(4) 0.4064(3) 0.1873(2) 0.0653(8) Uani d . 1 1
C C1 0.3790(4) 0.7598(3) 0.5350(3) 0.0332(6) Uani d . 1 1
C C2 0.5248(4) 0.5073(4) 0.6779(3) 0.0367(7) Uani d . 1 1
C C3 0.6887(4) 0.5305(4) 0.6026(3) 0.0389(7) Uani d . 1 1
H H3 0.7962 0.4540 0.6232 0.047 Uiso calc R 1 1
C C4 0.6855(4) 0.6780(4) 0.4910(3) 0.0384(7) Uani d . 1 1
C C5 0.6408(6) 0.2493(5) 0.8325(4) 0.0651(11) Uani d . 1 1
H H5A 0.6728 0.2056 0.7670 0.098 Uiso calc R 1 1
H H5B 0.5956 0.1614 0.9089 0.098 Uiso calc R 1 1
H H5C 0.7551 0.2931 0.8514 0.098 Uiso calc R 1 1
C C6 0.8456(6) 0.8491(5) 0.3002(4) 0.0614(10) Uani d . 1 1
H H6A 0.7688 0.8339 0.2367 0.092 Uiso calc R 1 1
H H6B 0.9777 0.8690 0.2682 0.092 Uiso calc R 1 1
H H6C 0.7910 0.9432 0.3181 0.092 Uiso calc R 1 1
C C7 0.0616(4) 0.2935(4) 0.2130(3) 0.0378(7) Uani d . 1 1
C C8 0.1932(4) 0.2995(4) 0.0968(3) 0.0394(7) Uani d . 1 1
H H8 0.1832 0.4127 0.0302 0.047 Uiso calc R 1 1

loop_
_atom_site_aniso_label
_atom_site_aniso_U_11
_atom_site_aniso_U_22
_atom_site_aniso_U_33
_atom_site_aniso_U_12
_atom_site_aniso_U_13
_atom_site_aniso_U_23
Cl1 0.0840(8) 0.0668(7) 0.0495(6) -0.0127(5) -0.0068(5) -0.0292(5)
Cl2 0.0425(6) 0.1419(12) 0.0752(7) 0.0083(6) -0.0034(5) -0.0639(8)
N1 0.0382(13) 0.0356(13) 0.0345(13) -0.0043(10) 0.0020(10) -0.0121(10)
N2 0.0329(12) 0.0350(13) 0.0292(12) 0.0017(10) 0.0014(9) -0.0089(10)
N3 0.0435(14) 0.0386(14) 0.0392(14) 0.0085(11) 0.0022(11) -0.0016(11)
O1 0.0530(13) 0.0411(12) 0.0371(12) 0.0138(10) 0.0023(10) -0.0015(9)
O2 0.0392(12) 0.0607(16) 0.0543(14) -0.0042(11) 0.0145(10) -0.0181(12)
O3 0.0588(15) 0.0438(13) 0.0337(12) 0.0107(10) 0.0032(10) 0.0012(10)
O4 0.0660(16) 0.0588(16) 0.0430(13) 0.0296(13) 0.0131(12) 0.0046(11)
C1 0.0372(15) 0.0319(14) 0.0311(14) -0.0031(11) -0.0025(11) -0.0124(11)
C2 0.0424(16) 0.0340(15) 0.0334(14) 0.0028(12) -0.0045(12) -0.0128(12)
C3 0.0330(15) 0.0410(16) 0.0416(16) 0.0042(12) -0.0039(12) -0.0152(13)
C4 0.0348(15) 0.0445(17) 0.0396(16) -0.0071(13) 0.0019(12) -0.0197(13)
C5 0.070(2) 0.059(2) 0.0451(19) 0.0295(19) -0.0043(18) -0.0025(17)
C6 0.057(2) 0.068(3) 0.052(2) -0.0141(18) 0.0182(17) -0.0157(18)
C7 0.0431(16) 0.0315(15) 0.0340(15) 0.0008(12) 0.0002(12) -0.0076(12)
C8 0.0445(17) 0.0375(16) 0.0339(15) 0.0009(12) 0.0003(12) -0.0116(12)

loop_
_atom_type_symbol
_atom_type_description
_atom_type_scat_dispersion_real
_atom_type_scat_dispersion_imag
_atom_type_scat_source
C C 0.0033 0.0016 'International Tables Vol C Tables 4.2.6.8 and 6.1.1.4'
H H 0.0000 0.0000 'International Tables Vol C Tables 4.2.6.8 and 6.1.1.4'
N N 0.0061 0.0033 'International Tables Vol C Tables 4.2.6.8 and 6.1.1.4'
O O 0.0106 0.0060 'International Tables Vol C Tables 4.2.6.8 and 6.1.1.4'
Cl Cl 0.1484 0.1585 'International Tables Vol C Tables 4.2.6.8 and 6.1.1.4'

loop_
_geom_angle_atom_site_label_1
_geom_angle_atom_site_label_2
_geom_angle_atom_site_label_3
_geom_angle
C4 N1 C1 116.5(2)
C2 N2 C1 120.4(2)
C2 N2 H2 119.8
C1 N2 H2 119.8
C1 N3 H3A 120.0
C1 N3 H3B 120.0
H3A N3 H3B 120.0
C2 O1 C5 117.1(3)
C4 O2 C6 117.9(3)
N3 C1 N1 119.5(3)
N3 C1 N2 118.4(3)
N1 C1 N2 122.1(3)
O1 C2 C3 127.8(3)
O1 C2 N2 111.7(3)
C3 C2 N2 120.5(3)
C2 C3 C4 115.5(3)
C2 C3 H3 122.2
C4 C3 H3 122.2
N1 C4 O2 118.7(3)
N1 C4 C3 125.0(3)
O2 C4 C3 116.3(3)
O1 C5 H5A 109.5
O1 C5 H5B 109.5
H5A C5 H5B 109.5
O1 C5 H5C 109.5
H5A C5 H5C 109.5
H5B C5 H5C 109.5
O2 C6 H6A 109.5
O2 C6 H6B 109.5
H6A C6 H6B 109.5
O2 C6 H6C 109.5
H6A C6 H6C 109.5
H6B C6 H6C 109.5
O3 C7 O4 126.9(3)
O3 C7 C8 119.0(3)
O4 C7 C8 114.1(3)
C7 C8 Cl1 108.5(2)
C7 C8 Cl2 111.4(2)
Cl1 C8 Cl2 109.21(17)
C7 C8 H8 109.3
Cl1 C8 H8 109.3
Cl2 C8 H8 109.3

loop_
_geom_bond_atom_site_label_1
_geom_bond_atom_site_label_2
_geom_bond_distance
Cl1 C8 1.767(3)
Cl2 C8 1.768(3)
N1 C4 1.320(4)
N1 C1 1.342(4)
N2 C2 1.354(4)
N2 C1 1.355(4)
N2 H2 0.8600
N3 C1 1.315(4)
N3 H3A 0.8600
N3 H3B 0.8600
O1 C2 1.330(4)
O1 C5 1.433(4)
O2 C4 1.327(4)
O2 C6 1.430(5)
O3 C7 1.234(4)
O4 C7 1.241(4)
C2 C3 1.353(4)
C3 C4 1.408(4)
C3 H3 0.9300
C5 H5A 0.9600
C5 H5B 0.9600
C5 H5C 0.9600
C6 H6A 0.9600
C6 H6B 0.9600
C6 H6C 0.9600
C7 C8 1.539(4)
C8 H8 0.9800

loop_
_geom_hbond_atom_site_label_D
_geom_hbond_atom_site_label_H
_geom_hbond_atom_site_label_A
_geom_hbond_site_symmetry_A
_geom_hbond_distance_DH
_geom_hbond_distance_HA
_geom_hbond_distance_DA
_geom_hbond_angle_DHA
N3 H3B O3 2_566 0.86 1.97 2.822(3) 173.1
N3 H3A O3 1_565 0.86 2.07 2.848(3) 149.4
N2 H2 O4 2_566 0.86 1.85 2.692(3) 167.8

loop_
_geom_torsion_atom_site_label_1
_geom_torsion_atom_site_label_2
_geom_torsion_atom_site_label_3
_geom_torsion_atom_site_label_4
_geom_torsion
C4 N1 C1 N3 -179.5(3)
C4 N1 C1 N2 -0.8(4)
C2 N2 C1 N3 179.4(3)
C2 N2 C1 N1 0.7(4)
C5 O1 C2 C3 -1.4(5)
C5 O1 C2 N2 178.5(3)
C1 N2 C2 O1 179.6(3)
C1 N2 C2 C3 -0.5(4)
O1 C2 C3 C4 -179.6(3)
N2 C2 C3 C4 0.5(4)
C1 N1 C4 O2 179.6(3)
C1 N1 C4 C3 0.9(4)
C6 O2 C4 N1 0.1(4)
C6 O2 C4 C3 179.0(3)
C2 C3 C4 N1 -0.7(5)
C2 C3 C4 O2 -179.5(3)
O3 C7 C8 Cl1 81.6(3)
O4 C7 C8 Cl1 -97.9(3)
O3 C7 C8 Cl2 -38.6(4)
O4 C7 C8 Cl2 141.9(3)

loop_
_cod_related_entry_id
_cod_related_entry_database
_cod_related_entry_code
1 ChemSpider 30657797
